data_4061560
_journal_name_full Organometallics
_journal_paper_doi 10.1021/om0503489
_journal_year 2005
_chemical_formula_sum 'C26 H45 P3 Ru'
_chemical_formula_weight 551.60
_space_group_IT_number 205
_symmetry_cell_setting cubic
_symmetry_space_group_name_Hall '-P 2ac 2ab 3'
_symmetry_space_group_name_H-M 'P a -3'
_cell_angle_alpha 90.00
_cell_angle_beta 90.00
_cell_angle_gamma 90.00
_cell_formula_units_Z 8
_cell_length_a 17.555(2)
_cell_length_b 17.555(2)
_cell_length_c 17.555(2)
_cell_measurement_temperature 150(2)
_cell_volume 5410.1(11)
_diffrn_ambient_temperature 150(2)
_exptl_crystal_density_diffrn 1.354
_cod_database_code 4061560

loop_
_symmetry_equiv_pos_as_xyz
'x, y, z'
'z, x, y'
'y, z, x'
'-y+1/2, -z, x+1/2'
'z+1/2, -x+1/2, -y'
'-y, z+1/2, -x+1/2'
'-z+1/2, -x, y+1/2'
'-z, x+1/2, -y+1/2'
'y+1/2, -z+1/2, -x'
'-x+1/2, -y, z+1/2'
'x+1/2, -y+1/2, -z'
'-x, y+1/2, -z+1/2'
'-x, -y, -z'
'-z, -x, -y'
'-y, -z, -x'
'y-1/2, z, -x-1/2'
'-z-1/2, x-1/2, y'
'y, -z-1/2, x-1/2'
'z-1/2, x, -y-1/2'
'z, -x-1/2, y-1/2'
'-y-1/2, z-1/2, x'
'x-1/2, y, -z-1/2'
'-x-1/2, y-1/2, z'
'x, -y-1/2, z-1/2'

loop_
_atom_site_label
_atom_site_type_symbol
_atom_site_fract_x
_atom_site_fract_y
_atom_site_fract_z
_atom_site_U_iso_or_equiv
_atom_site_adp_type
_atom_site_occupancy
_atom_site_symmetry_multiplicity
_atom_site_calc_flag
_atom_site_refinement_flags
_atom_site_disorder_assembly
_atom_site_disorder_group
Ru1 Ru 0.134164(18) 0.134164(18) 0.134164(18) 0.0350(3) Uani 1 3 d S . .
P1 P 0.09852(10) 0.20218(10) 0.25055(10) 0.0402(5) Uani 0.67 1 d P . .
P2 P 0.1716(2) 0.2396(2) 0.27126(19) 0.0414(8) Uani 0.33 1 d P . .
C1 C 0.2604(3) 0.1748(3) 0.1360(3) 0.0502(12) Uani 1 1 d . . .
C2 C 0.3284(3) 0.1600(3) 0.0818(3) 0.0588(14) Uani 1 1 d . . .
C3 C 0.3514(4) 0.0771(4) 0.0760(6) 0.098(2) Uani 1 1 d U . .
H3A H 0.3083 0.0471 0.0568 0.147 Uiso 1 1 calc R . .
H3B H 0.3661 0.0582 0.1264 0.147 Uiso 1 1 calc R . .
H3C H 0.3945 0.0721 0.0409 0.147 Uiso 1 1 calc R . .
C4 C 0.3151(5) 0.1873(6) 0.0014(5) 0.113(3) Uani 1 1 d U . .
H4A H 0.3584 0.1729 -0.0306 0.170 Uiso 1 1 calc R . .
H4B H 0.3095 0.2429 0.0013 0.170 Uiso 1 1 calc R . .
H4C H 0.2685 0.1640 -0.0187 0.170 Uiso 1 1 calc R . .
C5 C 0.3970(3) 0.2030(4) 0.1145(4) 0.0734(18) Uani 1 1 d . . .
H5A H 0.4414 0.1948 0.0818 0.110 Uiso 1 1 calc R . .
H5B H 0.4080 0.1841 0.1659 0.110 Uiso 1 1 calc R . .
H5C H 0.3854 0.2576 0.1168 0.110 Uiso 1 1 calc R . .
C6 C 0.2777(3) 0.2777(3) 0.2777(3) 0.069(3) Uani 1 3 d S . .
C7 C 0.0850(17) 0.0207(9) 0.1080(17) 0.032(4) Uiso 0.33 1 d P . .
C8 C 0.0746(10) 0.0160(9) 0.1301(10) 0.035(5) Uiso 0.33 1 d P . .
C9 C 0.0494(15) 0.0431(13) 0.1187(8) 0.032(3) Uiso 0.33 1 d P . .
C10 C 0.0225(10) 0.0673(10) 0.1322(9) 0.027(4) Uiso 0.33 1 d P . .
C11 C 0.0207(10) 0.0800(19) 0.113(2) 0.040(5) Uiso 0.33 1 d P . .
C12 C 0.0779(9) -0.0549(9) 0.1739(9) 0.052(4) Uiso 0.33 1 d P . .
C13 C 0.0288(12) -0.0260(12) 0.1746(12) 0.078(5) Uiso 0.33 1 d P . .
C14 C -0.0258(13) 0.0349(13) 0.1893(12) 0.080(6) Uiso 0.33 1 d P . .
C15 C -0.0497(9) 0.0756(9) 0.1777(9) 0.049(3) Uiso 0.33 1 d P . .
C16 C -0.0586(16) 0.1266(14) 0.1235(15) 0.099(7) Uiso 0.33 1 d P . .

loop_
_atom_site_aniso_label
_atom_site_aniso_U_11
_atom_site_aniso_U_22
_atom_site_aniso_U_33
_atom_site_aniso_U_23
_atom_site_aniso_U_13
_atom_site_aniso_U_12
Ru1 0.0350(3) 0.0350(3) 0.0350(3) -0.00408(13) -0.00408(13) -0.00408(13)
P1 0.0385(9) 0.0469(10) 0.0351(9) -0.0037(7) 0.0060(8) 0.0014(8)
P2 0.050(2) 0.0405(19) 0.0335(17) -0.0063(14) 0.0020(15) 0.0024(16)
C1 0.035(2) 0.047(3) 0.069(3) 0.011(2) -0.008(2) -0.009(2)
C2 0.046(3) 0.054(3) 0.076(4) 0.022(3) -0.001(3) -0.003(2)
C3 0.079(4) 0.079(4) 0.136(6) -0.004(4) 0.003(4) -0.001(3)
C4 0.096(5) 0.145(6) 0.098(5) 0.026(4) -0.006(4) 0.001(4)
C5 0.037(3) 0.077(4) 0.107(5) 0.022(4) 0.012(3) -0.011(3)
C6 0.069(3) 0.069(3) 0.069(3) -0.021(2) -0.021(2) -0.021(2)

loop_
_geom_bond_atom_site_label_1
_geom_bond_atom_site_label_2
_geom_bond_distance
_geom_bond_site_symmetry_2
_geom_bond_publ_flag
Ru1 C9 2.201(12) 3 ?
Ru1 C9 2.201(12) 2 ?
Ru1 C9 2.201(12) . ?
Ru1 C7 2.218(15) 2 ?
Ru1 C7 2.218(15) 3 ?
Ru1 C7 2.218(15) . ?
Ru1 C11 2.238(18) 3 ?
Ru1 C11 2.238(18) 2 ?
Ru1 C11 2.238(18) . ?
Ru1 C10 2.286(15) 2 ?
Ru1 C10 2.286(15) 3 ?
Ru1 C10 2.286(15) . ?
P1 P2 1.486(4) . ?
P1 C1 1.781(5) 3 ?
P1 C1 1.802(5) 2 ?
P2 C1 1.829(6) 3 ?
P2 C1 1.841(6) 2 ?
P2 C6 1.983(7) . ?
P2 P2 2.190(6) 2 ?
P2 P2 2.190(6) 3 ?
C1 C2 1.549(8) . ?
C1 P1 1.781(5) 2 ?
C1 P1 1.802(5) 3 ?
C1 P2 1.829(6) 2 ?
C1 P2 1.841(6) 3 ?
C2 C4 1.510(9) . ?
C2 C3 1.514(9) . ?
C2 C5 1.533(8) . ?
C6 P2 1.983(7) 2 ?
C6 P2 1.983(7) 3 ?
C7 C11 0.70(2) 2 ?
C7 C9 0.76(2) . ?
C7 C10 1.09(4) 2 ?
C7 C9 1.38(2) 2 ?
C7 C10 1.43(3) . ?
C7 C11 1.54(2) . ?
C7 C16 1.58(3) 2 ?
C7 C13 1.74(4) . ?
C7 C12 1.77(3) . ?
C7 C7 1.95(3) 2 ?
C7 C7 1.95(3) 3 ?
C7 C8 2.03(3) 2 ?
C8 C9 0.68(3) . ?
C8 C11 1.12(4) 2 ?
C8 C10 1.29(2) . ?
C8 C13 1.34(3) . ?
C8 C12 1.46(2) . ?
C8 C11 1.50(3) . ?
C8 C10 1.50(2) 2 ?
C8 C16 1.57(3) 2 ?
C8 C9 1.81(3) 2 ?
C8 C7 2.03(3) 3 ?
C9 C10 0.68(2) . ?
C9 C11 0.83(2) . ?
C9 C11 1.37(3) 2 ?
C9 C7 1.38(2) 3 ?
C9 C13 1.60(3) . ?
C9 C10 1.75(3) 2 ?
C9 C9 1.80(2) 2 ?
C9 C9 1.80(2) 3 ?
C9 C8 1.81(3) 3 ?
C9 C14 1.82(3) . ?
C10 C7 1.09(4) 3 ?
C10 C14 1.43(3) . ?
C10 C8 1.50(2) 3 ?
C10 C15 1.50(2) . ?
C10 C9 1.75(3) 3 ?
C10 C16 1.77(3) . ?
C10 C13 1.80(3) . ?
C10 C11 2.02(3) 2 ?
C11 C7 0.70(2) 3 ?
C11 C8 1.12(4) 3 ?
C11 C9 1.37(3) 3 ?
C11 C16 1.62(4) . ?
C11 C15 1.67(3) . ?
C11 C14 1.75(4) . ?
C11 C10 2.02(3) 3 ?
C11 C11 2.02(4) 2 ?
C11 C11 2.02(4) 3 ?
C12 C13 1.00(2) . ?
C12 C16 1.16(3) 2 ?
C13 C14 1.46(3) . ?
C13 C16 1.95(3) 2 ?
C14 C15 0.85(2) . ?
C15 C16 1.32(3) . ?
C16 C12 1.16(3) 3 ?
C16 C8 1.57(3) 3 ?
C16 C7 1.58(3) 3 ?
C16 C13 1.95(3) 3 ?
